data_1503499
loop_
_publ_author_name
'Hemming, Karl'
'Khan, Musharraf N.'
'Kondakal, Vishnu V. R.'
'Pitard, Arnaud'
'Qamar, M. Ilyas'
'Rice, Craig R.'

_publ_section_title
;
 Pyridines from azabicyclo[3.2.0]hept-2-en-4-ones through a proposed
 azacyclopentadienone.
;
_journal_issue 1
_journal_name_full 'Organic letters'
_journal_page_first 126
_journal_page_last 129
_journal_paper_doi 10.1021/ol202924s
_journal_volume 14
_journal_year 2012
_chemical_formula_sum 'C25 H21 N S'
_chemical_formula_weight 367.49
_space_group_crystal_system monoclinic
_space_group_IT_number 14
_space_group_name_Hall '-P 2ybc'
_space_group_name_H-M_alt 'P 1 21/c 1'
_symmetry_space_group_name_Hall '-P 2ybc'
_symmetry_space_group_name_H-M 'P 1 21/c 1'
_atom_sites_solution_hydrogens geom
_atom_sites_solution_primary direct
_atom_sites_solution_secondary difmap
_cell_angle_alpha 90
_cell_angle_beta 95.124(3)
_cell_angle_gamma 90
_cell_formula_units_Z 4
_cell_length_a 9.9429(12)
_cell_length_b 10.0340(13)
_cell_length_c 19.916(2)
_cell_measurement_reflns_used 2568
_cell_measurement_temperature 296.(2)
_cell_measurement_theta_max 23.3924
_cell_measurement_theta_min 2.8877
_cell_volume 1979.0(4)
_computing_cell_refinement 'SAINT V7.68A (Bruker AXS, 2009)'
_computing_data_collection 'Bruker Instrument Service v2009, 9, 0, 0'
_computing_data_reduction 'SAINT V7.68A (Bruker AXS, 2009)'
_computing_structure_refinement 'SHELXL-97 (Sheldrick, 2008)'
_computing_structure_solution 'SHELXS-97 (Sheldrick, 2008)'
_diffrn_ambient_temperature 296.(2)
_diffrn_detector_area_resol_mean 8.3333
_diffrn_measured_fraction_theta_full 1.000
_diffrn_measured_fraction_theta_max 1.000
_diffrn_radiation_monochromator graphite
_diffrn_radiation_type MoK\a
_diffrn_radiation_wavelength 0.71073
_diffrn_reflns_av_R_equivalents 0.0452
_diffrn_reflns_av_sigmaI/netI 0.0398
_diffrn_reflns_limit_h_max 12
_diffrn_reflns_limit_h_min -12
_diffrn_reflns_limit_k_max 12
_diffrn_reflns_limit_k_min -12
_diffrn_reflns_limit_l_max 24
_diffrn_reflns_limit_l_min -23
_diffrn_reflns_number 15086
_diffrn_reflns_theta_full 25.68
_diffrn_reflns_theta_max 25.68
_diffrn_reflns_theta_min 2.05
_exptl_absorpt_coefficient_mu 0.172
_exptl_absorpt_correction_T_max 0.99
_exptl_absorpt_correction_T_min 0.82
_exptl_absorpt_correction_type multi-scan
_exptl_absorpt_process_details 'SADABS V2008/1 (Bruker AXS)'
_exptl_crystal_colour 'clear colourless'
_exptl_crystal_density_diffrn 1.233
_exptl_crystal_density_method 'not measured'
_exptl_crystal_description Plate
_exptl_crystal_F_000 776
_exptl_crystal_size_max 0.600
_exptl_crystal_size_mid 0.120
_exptl_crystal_size_min 0.030
_refine_diff_density_max 0.243
_refine_diff_density_min -0.247
_refine_ls_extinction_coef 0.000
_refine_ls_extinction_method none
_refine_ls_goodness_of_fit_ref 1.003
_refine_ls_hydrogen_treatment constr
_refine_ls_matrix_type full
_refine_ls_number_parameters 246
_refine_ls_number_reflns 3759
_refine_ls_number_restraints 0
_refine_ls_restrained_S_all 1.003
_refine_ls_R_factor_all 0.0799
_refine_ls_R_factor_gt 0.0441
_refine_ls_shift/su_max 0.000
_refine_ls_shift/su_mean 0.000
_refine_ls_structure_factor_coef Fsqd
_refine_ls_weighting_details 'calc w=1/[\s^2^(Fo^2^)+(0.0541P)^2^+0.4113P] where P=(Fo^2^+2Fc^2^)/3'
_refine_ls_weighting_scheme calc
_refine_ls_wR_factor_gt 0.1013
_refine_ls_wR_factor_ref 0.1179
_reflns_number_gt 2558
_reflns_number_total 3759
_reflns_threshold_expression >2sigma(I)
_cod_data_source_file ol202924s_si_002.cif
_cod_data_source_block I
_cod_database_code 1503499

loop_
_space_group_symop_operation_xyz
'x, y, z'
'-x, y+1/2, -z+1/2'
'-x, -y, -z'
'x, -y-1/2, z-1/2'

loop_
_atom_site_type_symbol
_atom_site_label
_atom_site_fract_x
_atom_site_fract_y
_atom_site_fract_z
_atom_site_U_iso_or_equiv
_atom_site_adp_type
_atom_site_calc_flag
_atom_site_refinement_flags
_atom_site_occupancy
S S1 0.55712(6) 0.01702(6) 0.13754(3) 0.0585(2) Uani d . 1
N N1 0.66850(17) 0.14529(16) 0.24605(9) 0.0422(4) Uani d . 1
C C1 0.8233(3) 0.1504(3) 0.48599(12) 0.0615(7) Uani d . 1
H H1 0.8417 0.1266 0.531 0.074 Uiso calc R 1
C C2 0.7852(2) 0.2791(2) 0.46918(12) 0.0581(6) Uani d . 1
H H2 0.7785 0.3422 0.5029 0.07 Uiso calc R 1
C C3 0.7570(2) 0.3147(2) 0.40225(11) 0.0473(5) Uani d . 1
H H3 0.731 0.4016 0.3914 0.057 Uiso calc R 1
C C4 0.76717(19) 0.22209(19) 0.35126(10) 0.0388(5) Uani d . 1
C C5 0.72792(18) 0.25058(19) 0.27839(10) 0.0372(4) Uani d . 1
C C6 0.74732(19) 0.37288(19) 0.24654(10) 0.0373(5) Uani d . 1
C C7 0.69109(19) 0.3873(2) 0.17878(10) 0.0394(5) Uani d . 1
C C8 0.7014(2) 0.5107(2) 0.13786(10) 0.0408(5) Uani d . 1
C C9 0.5883(2) 0.5569(2) 0.09814(11) 0.0529(6) Uani d . 1
H H9 0.5051 0.5159 0.1009 0.064 Uiso calc R 1
C C10 0.5987(3) 0.6629(2) 0.05478(12) 0.0623(7) Uani d . 1
H H10 0.5218 0.6924 0.029 0.075 Uiso calc R 1
C C11 0.7204(3) 0.7266(2) 0.04861(11) 0.0588(6) Uani d . 1
C C12 0.7322(4) 0.8399(3) -0.00047(15) 0.0912(10) Uani d . 1
H H12A 0.7185 0.8067 -0.0458 0.137 Uiso calc R 1
H H12B 0.8205 0.8789 0.0067 0.137 Uiso calc R 1
H H12C 0.6653 0.9062 0.0065 0.137 Uiso calc R 1
C C13 0.8340(3) 0.0578(2) 0.43626(13) 0.0606(7) Uani d . 1
H H13 0.8601 -0.0289 0.4475 0.073 Uiso calc R 1
C C14 0.8061(2) 0.0928(2) 0.36956(11) 0.0495(5) Uani d . 1
H H14 0.8135 0.0291 0.3362 0.059 Uiso calc R 1
C C15 0.6229(2) 0.1589(2) 0.18168(11) 0.0426(5) Uani d . 1
C C16 0.5962(3) -0.1132(2) 0.19752(13) 0.0636(7) Uani d . 1
H H16A 0.6923 -0.1202 0.2067 0.095 Uiso calc R 1
H H16B 0.5607 -0.1961 0.1796 0.095 Uiso calc R 1
H H16C 0.5563 -0.0931 0.2385 0.095 Uiso calc R 1
C C17 0.6278(2) 0.2783(2) 0.14749(11) 0.0444(5) Uani d . 1
H H17 0.5885 0.2853 0.1035 0.053 Uiso calc R 1
C C18 0.8233(2) 0.5763(2) 0.13251(10) 0.0466(5) Uani d . 1
H H18 0.9001 0.5485 0.1589 0.056 Uiso calc R 1
C C19 0.8323(3) 0.6823(2) 0.08860(11) 0.0545(6) Uani d . 1
H H19 0.915 0.7244 0.086 0.065 Uiso calc R 1
C C20 0.8267(2) 0.4829(2) 0.28132(10) 0.0403(5) Uani d . 1
C C21 0.9612(2) 0.4624(2) 0.30410(11) 0.0540(6) Uani d . 1
H H21 1.0011 0.3801 0.2975 0.065 Uiso calc R 1
C C22 1.0360(3) 0.5628(3) 0.33629(13) 0.0763(8) Uani d . 1
H H22 1.1258 0.5479 0.3518 0.092 Uiso calc R 1
C C23 0.9785(4) 0.6845(3) 0.34543(14) 0.0873(10) Uani d . 1
H H23 1.0295 0.7524 0.3668 0.105 Uiso calc R 1
C C24 0.8454(4) 0.7068(2) 0.32308(13) 0.0746(8) Uani d . 1
H H24 0.8066 0.7897 0.3295 0.09 Uiso calc R 1
C C25 0.7692(3) 0.6062(2) 0.29109(11) 0.0513(6) Uani d . 1
H H25 0.6792 0.6215 0.2761 0.062 Uiso calc R 1

loop_
_atom_site_aniso_label
_atom_site_aniso_U_11
_atom_site_aniso_U_22
_atom_site_aniso_U_33
_atom_site_aniso_U_12
_atom_site_aniso_U_13
_atom_site_aniso_U_23
S1 0.0658(4) 0.0475(3) 0.0600(4) -0.0110(3) -0.0066(3) -0.0137(3)
N1 0.0457(10) 0.0373(9) 0.0433(11) -0.0023(7) 0.0030(8) -0.0041(8)
C1 0.0747(17) 0.0676(16) 0.0418(15) -0.0026(13) 0.0033(12) 0.0170(12)
C2 0.0776(17) 0.0575(15) 0.0395(14) 0.0026(12) 0.0074(11) 0.0011(11)
C3 0.0570(14) 0.0407(12) 0.0443(14) 0.0042(10) 0.0045(10) 0.0039(10)
C4 0.0400(11) 0.0359(10) 0.0402(12) -0.0028(8) 0.0022(8) 0.0002(9)
C5 0.0380(11) 0.0344(10) 0.0392(12) 0.0013(8) 0.0040(8) -0.0029(9)
C6 0.0376(11) 0.0353(10) 0.0386(12) 0.0011(8) 0.0021(8) -0.0034(8)
C7 0.0391(11) 0.0398(11) 0.0392(12) 0.0018(9) 0.0030(8) -0.0007(9)
C8 0.0488(12) 0.0396(11) 0.0339(12) 0.0018(9) 0.0028(9) -0.0034(9)
C9 0.0558(14) 0.0544(14) 0.0474(14) 0.0048(11) -0.0022(10) 0.0020(11)
C10 0.0745(18) 0.0624(16) 0.0481(15) 0.0186(13) -0.0058(12) 0.0061(12)
C11 0.0905(19) 0.0465(13) 0.0412(14) 0.0099(13) 0.0158(12) 0.0041(10)
C12 0.140(3) 0.0705(19) 0.066(2) 0.0165(19) 0.0257(18) 0.0252(15)
C13 0.0762(17) 0.0445(13) 0.0597(17) 0.0011(12) -0.0014(12) 0.0175(12)
C14 0.0623(14) 0.0344(11) 0.0509(14) -0.0012(10) 0.0000(10) 0.0016(10)
C15 0.0395(11) 0.0408(12) 0.0470(14) -0.0026(9) 0.0011(9) -0.0091(9)
C16 0.0781(18) 0.0433(13) 0.0698(18) -0.0147(12) 0.0087(13) -0.0074(12)
C17 0.0455(12) 0.0470(12) 0.0397(13) -0.0025(9) -0.0018(9) -0.0019(10)
C18 0.0525(13) 0.0461(12) 0.0411(13) -0.0006(10) 0.0044(9) -0.0005(10)
C19 0.0681(16) 0.0488(13) 0.0485(14) -0.0043(11) 0.0164(11) -0.0012(11)
C20 0.0508(12) 0.0385(11) 0.0316(11) -0.0071(9) 0.0035(9) 0.0035(9)
C21 0.0490(13) 0.0647(15) 0.0480(14) -0.0103(11) 0.0019(10) 0.0002(11)
C22 0.0675(17) 0.100(2) 0.0598(18) -0.0378(17) -0.0030(13) -0.0011(16)
C23 0.120(3) 0.080(2) 0.0602(19) -0.057(2) -0.0008(17) -0.0101(16)
C24 0.130(3) 0.0412(14) 0.0536(17) -0.0171(15) 0.0121(16) -0.0055(12)
C25 0.0754(16) 0.0366(12) 0.0421(13) -0.0049(11) 0.0063(11) 0.0020(10)

loop_
_atom_type_symbol
_atom_type_description
_atom_type_scat_dispersion_real
_atom_type_scat_dispersion_imag
_atom_type_scat_source
C C 0.0033 0.0016 'International Tables Vol C Tables 4.2.6.8 and 6.1.1.4'
H H 0.0000 0.0000 'International Tables Vol C Tables 4.2.6.8 and 6.1.1.4'
N N 0.0061 0.0033 'International Tables Vol C Tables 4.2.6.8 and 6.1.1.4'
S S 0.1246 0.1234 'International Tables Vol C Tables 4.2.6.8 and 6.1.1.4'

loop_
_geom_angle_atom_site_label_1
_geom_angle_atom_site_label_2
_geom_angle_atom_site_label_3
_geom_angle
C15 S1 C16 101.97(11)
C15 N1 C5 118.57(17)
C13 C1 C2 119.8(2)
C13 C1 H1 120.1
C2 C1 H1 120.1
C1 C2 C3 120.2(2)
C1 C2 H2 119.9
C3 C2 H2 119.9
C2 C3 C4 120.7(2)
C2 C3 H3 119.7
C4 C3 H3 119.7
C3 C4 C14 117.98(19)
C3 C4 C5 123.54(18)
C14 C4 C5 118.29(18)
N1 C5 C6 122.86(18)
N1 C5 C4 112.29(17)
C6 C5 C4 124.84(17)
C5 C6 C7 117.40(17)
C5 C6 C20 121.74(17)
C7 C6 C20 120.85(17)
C17 C7 C6 118.17(18)
C17 C7 C8 117.48(18)
C6 C7 C8 124.28(17)
C18 C8 C9 117.5(2)
C18 C8 C7 122.54(18)
C9 C8 C7 119.65(19)
C10 C9 C8 120.6(2)
C10 C9 H9 119.7
C8 C9 H9 119.7
C9 C10 C11 121.7(2)
C9 C10 H10 119.1
C11 C10 H10 119.1
C19 C11 C10 117.8(2)
C19 C11 C12 120.6(3)
C10 C11 C12 121.6(2)
C11 C12 H12A 109.5
C11 C12 H12B 109.5
H12A C12 H12B 109.5
C11 C12 H12C 109.5
H12A C12 H12C 109.5
H12B C12 H12C 109.5
C1 C13 C14 120.1(2)
C1 C13 H13 119.9
C14 C13 H13 119.9
C13 C14 C4 121.1(2)
C13 C14 H14 119.4
C4 C14 H14 119.4
N1 C15 C17 122.79(18)
N1 C15 S1 118.44(15)
C17 C15 S1 118.76(16)
S1 C16 H16A 109.5
S1 C16 H16B 109.5
H16A C16 H16B 109.5
S1 C16 H16C 109.5
H16A C16 H16C 109.5
H16B C16 H16C 109.5
C15 C17 C7 119.91(19)
C15 C17 H17 120.0
C7 C17 H17 120.0
C19 C18 C8 121.2(2)
C19 C18 H18 119.4
C8 C18 H18 119.4
C11 C19 C18 121.1(2)
C11 C19 H19 119.5
C18 C19 H19 119.5
C25 C20 C21 118.9(2)
C25 C20 C6 121.27(19)
C21 C20 C6 119.79(19)
C22 C21 C20 120.6(2)
C22 C21 H21 119.7
C20 C21 H21 119.7
C23 C22 C21 120.0(3)
C23 C22 H22 120.0
C21 C22 H22 120.0
C22 C23 C24 120.2(3)
C22 C23 H23 119.9
C24 C23 H23 119.9
C23 C24 C25 120.1(3)
C23 C24 H24 119.9
C25 C24 H24 119.9
C24 C25 C20 120.1(2)
C24 C25 H25 120.0
C20 C25 H25 120.0

loop_
_geom_bond_atom_site_label_1
_geom_bond_atom_site_label_2
_geom_bond_distance
S1 C15 1.768(2)
S1 C16 1.789(2)
N1 C15 1.328(3)
N1 C5 1.346(2)
C1 C13 1.369(3)
C1 C2 1.378(3)
C1 H1 0.93
C2 C3 1.384(3)
C2 H2 0.93
C3 C4 1.387(3)
C3 H3 0.93
C4 C14 1.393(3)
C4 C5 1.497(3)
C5 C6 1.403(3)
C6 C7 1.421(3)
C6 C20 1.491(3)
C7 C17 1.383(3)
C7 C8 1.491(3)
C8 C18 1.392(3)
C8 C9 1.395(3)
C9 C10 1.380(3)
C9 H9 0.93
C10 C11 1.384(3)
C10 H10 0.93
C11 C19 1.382(3)
C11 C12 1.511(3)
C12 H12A 0.96
C12 H12B 0.96
C12 H12C 0.96
C13 C14 1.378(3)
C13 H13 0.93
C14 H14 0.93
C15 C17 1.381(3)
C16 H16A 0.96
C16 H16B 0.96
C16 H16C 0.96
C17 H17 0.93
C18 C19 1.385(3)
C18 H18 0.93
C19 H19 0.93
C20 C25 1.384(3)
C20 C21 1.389(3)
C21 C22 1.376(3)
C21 H21 0.93
C22 C23 1.368(4)
C22 H22 0.93
C23 C24 1.376(4)
C23 H23 0.93
C24 C25 1.383(3)
C24 H24 0.93
C25 H25 0.93
